data_1573046
loop_
_publ_author_name
'You, Lijun'
'Roth, Daniel'
'Greb, Lutz'

_publ_section_title
;
 Structural Constraint at a P--P Bond: Phosphinophosphination of Alkenes,
 Alkynes, and Carbonyls by a Concerted Mechanism
;
_journal_name_full 'Chemical Science'
_journal_paper_doi 10.1039/D4SC06581F
_journal_year 2024
_chemical_formula_moiety 'C24 B F20, C38 H46 N O P2, C H2 Cl2'
_chemical_formula_sum 'C63 H48 B Cl2 F20 N O P2'
_chemical_formula_weight 1358.67
_space_group_crystal_system monoclinic
_space_group_IT_number 9
_space_group_name_Hall 'C -2yc'
_space_group_name_H-M_alt 'C 1 c 1'
_atom_sites_solution_hydrogens geom
_atom_sites_solution_primary direct
_audit_creation_method
;FinalCif V130 by Daniel Kratzert, Freiburg 2024, 
https://dkratzert.de/finalcif.html
;
_audit_update_record
;
2024-05-22 deposited with the CCDC.	2024-11-04 downloaded from the CCDC.
;
_cell_angle_alpha 90
_cell_angle_beta 92.637(15)
_cell_angle_gamma 90
_cell_formula_units_Z 4
_cell_length_a 10.1018(13)
_cell_length_b 31.870(6)
_cell_length_c 18.321(3)
_cell_measurement_reflns_used 9865
_cell_measurement_temperature 120(2)
_cell_measurement_theta_max 30.051
_cell_measurement_theta_min 2.4345
_cell_volume 5892.1(17)
_computing_cell_refinement 'SAINT V8.40B'
_computing_data_reduction 'SAINT V8.40B'
_computing_structure_refinement 'SHELXL-2019/2 (Sheldrick, 2019)'
_computing_structure_solution 'SHELXT 2018/2 (Sheldrick, 2018)'
_diffrn_ambient_environment N~2~
_diffrn_ambient_temperature 120(2)
_diffrn_detector CPAD
_diffrn_detector_area_resol_mean 7.41
_diffrn_detector_type 'Bruker PHOTON III'
_diffrn_measured_fraction_theta_full 0.999
_diffrn_measured_fraction_theta_max 0.934
_diffrn_measurement_device 'three-circle diffractometer'
_diffrn_measurement_device_type 'Bruker D8 VENTURE dual wavelength Mo/Cu'
_diffrn_measurement_method '\w and \f scans'
_diffrn_measurement_specimen_support 'MiTeGen micromount'
_diffrn_radiation_monochromator 'mirror optics'
_diffrn_radiation_probe x-ray
_diffrn_radiation_type MoK\a
_diffrn_radiation_wavelength 0.71073
_diffrn_reflns_av_R_equivalents 0.0988
_diffrn_reflns_av_unetI/netI 0.0719
_diffrn_reflns_Laue_measured_fraction_full 0.999
_diffrn_reflns_Laue_measured_fraction_max 0.934
_diffrn_reflns_limit_h_max 15
_diffrn_reflns_limit_h_min -15
_diffrn_reflns_limit_k_max 48
_diffrn_reflns_limit_k_min -48
_diffrn_reflns_limit_l_max 26
_diffrn_reflns_limit_l_min -28
_diffrn_reflns_number 119817
_diffrn_reflns_point_group_measured_fraction_full 0.988
_diffrn_reflns_point_group_measured_fraction_max 0.876
_diffrn_reflns_theta_full 25.242
_diffrn_reflns_theta_max 33.243
_diffrn_reflns_theta_min 2.117
_diffrn_source 'microfocus sealed X-ray tube'
_diffrn_source_current 1.4
_diffrn_source_type 'Incoatec I\ms'
_diffrn_source_voltage 50.0
_exptl_absorpt_coefficient_mu 0.273
_exptl_absorpt_correction_T_max 0.7466
_exptl_absorpt_correction_T_min 0.6951
_exptl_absorpt_correction_type multi-scan
_exptl_absorpt_process_details
;SADABS-2016/2 - Bruker AXS area detector scaling and absorption correction: 
Krause, L., Herbst-Irmer, R., Sheldrick G.M. & Stalke D., J. Appl. Cryst. 48 
(2015) 3-10
;
_exptl_crystal_colour yellow
_exptl_crystal_density_diffrn 1.532
_exptl_crystal_description block
_exptl_crystal_F_000 2760
_exptl_crystal_recrystallization_method
'Single crystals suitable for X-ray diffraction were grown by gas phase diffusion of pentane into the CH2Cl2 solution.'
_exptl_crystal_size_max 0.202
_exptl_crystal_size_mid 0.192
_exptl_crystal_size_min 0.084
_refine_diff_density_max 0.550
_refine_diff_density_min -0.492
_refine_diff_density_rms 0.064
_refine_ls_abs_structure_details
;
 Flack x determined using 5365 quotients [(I+)-(I-)]/[(I+)+(I-)]
 (Parsons, Flack and Wagner, Acta Cryst. B69 (2013) 249-259).
;
_refine_ls_abs_structure_Flack -0.01(3)
_refine_ls_extinction_method none
_refine_ls_goodness_of_fit_ref 1.068
_refine_ls_hydrogen_treatment constr
_refine_ls_matrix_type full
_refine_ls_number_parameters 820
_refine_ls_number_reflns 19847
_refine_ls_number_restraints 24
_refine_ls_restrained_S_all 1.068
_refine_ls_R_factor_all 0.0812
_refine_ls_R_factor_gt 0.0422
_refine_ls_shift/su_max 0.001
_refine_ls_shift/su_mean 0.000
_refine_ls_structure_factor_coef Fsqd
_refine_ls_weighting_details 'w=1/[\s^2^(Fo^2^)+(0.0365P)^2^+2.4874P] where P=(Fo^2^+2Fc^2^)/3'
_refine_ls_weighting_scheme calc
_refine_ls_wR_factor_gt 0.0886
_refine_ls_wR_factor_ref 0.1055
_reflns_Friedel_coverage 0.873
_reflns_Friedel_fraction_full 0.976
_reflns_Friedel_fraction_max 0.817
_reflns_number_gt 14223
_reflns_number_total 19847
_reflns_threshold_expression 'I > 2\s(I)'
_cod_data_source_file d4sc06581f2.cif
_cod_data_source_block ly148_a
_cod_original_cell_volume 5892.2(16)
_cod_original_sg_symbol_H-M 'C c'
_cod_database_code 1573046
_shelx_shelxl_version_number 2019/3
_shelx_space_group_comment
;
The symmetry employed for this shelxl refinement is uniquely defined
by the following loop, which should always be used as a source of
symmetry information in preference to the above space-group names.
They are only intended as comments.
;
_shelx_estimated_absorpt_t_min 0.947
_shelx_estimated_absorpt_t_max 0.977
_diffrn_measurement_ambient_temperature_device_make 'Oxford Cryostream 800'

loop_
_space_group_symop_operation_xyz
'x, y, z'
'x, -y, z+1/2'
'x+1/2, y+1/2, z'
'x+1/2, -y+1/2, z+1/2'

loop_
_atom_site_label
_atom_site_type_symbol
_atom_site_fract_x
_atom_site_fract_y
_atom_site_fract_z
_atom_site_U_iso_or_equiv
_atom_site_adp_type
_atom_site_occupancy
_atom_site_site_symmetry_order
_atom_site_calc_flag
_atom_site_refinement_flags_posn
_atom_site_refinement_flags_adp
_atom_site_refinement_flags_occupancy
_atom_site_disorder_assembly
_atom_site_disorder_group
P1 P 0.49144(7) 0.70825(3) 0.33446(4) 0.02793(16) Uani 1 1 d . . . . .
F1 F 0.63798(17) 0.68880(5) 0.82130(9) 0.0292(4) Uani 1 1 d . . . . .
O1 O 0.3946(2) 0.66696(7) 0.34823(12) 0.0309(5) Uani 1 1 d . . . . .
N1 N 0.6312(2) 0.67972(8) 0.35965(14) 0.0272(5) Uani 1 1 d . . . . .
C1 C 0.4645(3) 0.63166(10) 0.37608(16) 0.0265(6) Uani 1 1 d . . . . .
B1 B 0.5219(3) 0.61029(10) 0.77740(18) 0.0236(6) Uani 1 1 d . . . . .
P2 P 0.74955(6) 0.67330(2) 0.20170(4) 0.02047(13) Uani 1 1 d . . . . .
F2 F 0.72308(18) 0.75105(6) 0.73758(11) 0.0343(4) Uani 1 1 d . . . . .
C2 C 0.4077(3) 0.59463(10) 0.39903(16) 0.0288(6) Uani 1 1 d . . . . .
F3 F 0.6945(2) 0.74596(6) 0.58999(12) 0.0420(5) Uani 1 1 d . . . . .
C3 C 0.4983(3) 0.56503(10) 0.42961(18) 0.0303(6) Uani 1 1 d . . . . .
H3 H 0.464179 0.539121 0.446198 0.036 Uiso 1 1 calc R U . . .
F4 F 0.5876(2) 0.67559(6) 0.52743(10) 0.0390(4) Uani 1 1 d . . . . .
C4 C 0.6349(3) 0.57149(10) 0.43697(17) 0.0284(6) Uani 1 1 d . . . . .
F5 F 0.50854(19) 0.61280(6) 0.60745(10) 0.0329(4) Uani 1 1 d . . . . .
C5 C 0.6870(3) 0.60912(10) 0.41183(16) 0.0268(6) Uani 1 1 d . . . . .
H5 H 0.779764 0.614158 0.414743 0.032 Uiso 1 1 calc R U . . .
F6 F 0.64423(18) 0.62395(6) 0.93308(10) 0.0334(4) Uani 1 1 d . . . . .
C6 C 0.6001(3) 0.63890(9) 0.38255(15) 0.0247(5) Uani 1 1 d . . . . .
F7 F 0.8829(2) 0.60031(7) 0.97976(11) 0.0411(5) Uani 1 1 d . . . . .
C7 C 0.7628(3) 0.69397(9) 0.35365(15) 0.0244(5) Uani 1 1 d . . . . .
F8 F 1.05122(19) 0.56247(7) 0.88779(13) 0.0433(5) Uani 1 1 d . . . . .
C8 C 0.8332(3) 0.70745(11) 0.41675(17) 0.0321(6) Uani 1 1 d . . . . .
H8 H 0.791057 0.708229 0.462033 0.038 Uiso 1 1 calc R U . . .
F9 F 0.97033(19) 0.54877(6) 0.74621(12) 0.0403(5) Uani 1 1 d . . . . .
C9 C 0.9643(3) 0.71967(11) 0.41332(17) 0.0322(6) Uani 1 1 d . . . . .
H9 H 1.012039 0.728679 0.456401 0.039 Uiso 1 1 calc R U . . .
F10 F 0.72500(18) 0.56908(6) 0.69906(10) 0.0321(4) Uani 1 1 d . . . . .
C10 C 1.0259(3) 0.71885(9) 0.34801(17) 0.0288(6) Uani 1 1 d . . . . .
H10 H 1.116512 0.726582 0.346269 0.035 Uiso 1 1 calc R U . . .
F11 F 0.44583(19) 0.56038(5) 0.89847(10) 0.0336(4) Uani 1 1 d . . . . .
C11 C 0.9556(3) 0.70670(9) 0.28442(16) 0.0264(6) Uani 1 1 d . . . . .
H11 H 0.997854 0.706924 0.239158 0.032 Uiso 1 1 calc R U . . .
F12 F 0.26299(19) 0.57644(7) 0.99482(11) 0.0371(4) Uani 1 1 d . . . . .
C12 C 0.8228(3) 0.69411(8) 0.28665(15) 0.0220(5) Uani 1 1 d . . . . .
F13 F 0.12617(19) 0.65030(7) 0.98884(12) 0.0415(5) Uani 1 1 d . . . . .
C13 C 0.7940(3) 0.70893(9) 0.13052(15) 0.0230(5) Uani 1 1 d . . . . .
F14 F 0.17742(19) 0.70703(6) 0.88323(12) 0.0372(4) Uani 1 1 d . . . . .
C14 C 0.7859(3) 0.75186(9) 0.14428(17) 0.0259(5) Uani 1 1 d . . . . .
H14 H 0.769869 0.761647 0.192048 0.031 Uiso 1 1 calc R U . . .
F15 F 0.35812(17) 0.69208(5) 0.78678(10) 0.0303(4) Uani 1 1 d . . . . .
C15 C 0.8013(3) 0.78018(10) 0.08791(18) 0.0312(6) Uani 1 1 d . . . . .
H15 H 0.793601 0.809415 0.096893 0.037 Uiso 1 1 calc R U . . .
F16 F 0.5772(2) 0.51483(6) 0.78137(12) 0.0400(5) Uani 1 1 d . . . . .
C16 C 0.8277(3) 0.76618(11) 0.01882(19) 0.0357(7) Uani 1 1 d . . . . .
H16 H 0.838278 0.785842 -0.019456 0.043 Uiso 1 1 calc R U . . .
F17 F 0.4423(2) 0.45788(6) 0.70563(16) 0.0586(7) Uani 1 1 d . . . . .
C17 C 0.8389(3) 0.72377(11) 0.00496(18) 0.0337(7) Uani 1 1 d . . . . .
H17 H 0.859260 0.714389 -0.042452 0.040 Uiso 1 1 calc R U . . .
F18 F 0.2277(2) 0.47986(8) 0.61748(15) 0.0624(7) Uani 1 1 d . . . . .
C18 C 0.8206(3) 0.69476(10) 0.06031(16) 0.0284(6) Uani 1 1 d . . . . .
H18 H 0.825961 0.665551 0.050558 0.034 Uiso 1 1 calc R U . . .
F19 F 0.1444(2) 0.56139(8) 0.61420(12) 0.0480(6) Uani 1 1 d . . . . .
C19 C 0.8272(3) 0.62305(9) 0.19104(15) 0.0236(5) Uani 1 1 d . . . . .
F20 F 0.28231(18) 0.61980(6) 0.68821(10) 0.0335(4) Uani 1 1 d . . . . .
C20 C 0.9455(3) 0.62012(9) 0.15543(18) 0.0285(6) Uani 1 1 d . . . . .
H20 H 0.986007 0.644723 0.137536 0.034 Uiso 1 1 calc R U . . .
C21 C 1.0043(3) 0.58122(10) 0.14602(19) 0.0341(7) Uani 1 1 d . . . . .
H21 H 1.083625 0.579035 0.120336 0.041 Uiso 1 1 calc R U . . .
C22 C 0.9467(3) 0.54555(10) 0.17435(19) 0.0345(7) Uani 1 1 d . . . . .
H22 H 0.986111 0.518858 0.167454 0.041 Uiso 1 1 calc R U . . .
C23 C 0.8322(3) 0.54874(9) 0.21258(18) 0.0318(6) Uani 1 1 d . . . . .
H23 H 0.794834 0.524301 0.233031 0.038 Uiso 1 1 calc R U . . .
C24 C 0.7715(3) 0.58742(9) 0.22127(17) 0.0273(6) Uani 1 1 d . . . . .
H24 H 0.692810 0.589549 0.247531 0.033 Uiso 1 1 calc R U . . .
C25 C 0.5668(3) 0.66866(9) 0.20198(15) 0.0227(5) Uani 1 1 d . . . . .
H25 H 0.548774 0.645566 0.237111 0.027 Uiso 1 1 calc R U . . .
C26 C 0.5104(3) 0.70874(9) 0.23556(16) 0.0261(6) Uani 1 1 d . . . . .
H26A H 0.422549 0.714341 0.211376 0.031 Uiso 1 1 calc R U . . .
H26B H 0.569014 0.732473 0.223853 0.031 Uiso 1 1 calc R U . . .
C27 C 0.4910(3) 0.65619(10) 0.12805(16) 0.0274(6) Uani 1 1 d . . . . .
C28 C 0.3507(3) 0.64322(11) 0.14878(18) 0.0344(7) Uani 1 1 d . . . . .
H28A H 0.298845 0.634809 0.104686 0.052 Uiso 1 1 calc R U . . .
H28B H 0.307364 0.666984 0.171798 0.052 Uiso 1 1 calc R U . . .
H28C H 0.356747 0.619615 0.183059 0.052 Uiso 1 1 calc R U . . .
C29 C 0.4799(3) 0.69214(11) 0.07261(18) 0.0341(7) Uani 1 1 d . . . . .
H29A H 0.568669 0.700204 0.058312 0.051 Uiso 1 1 calc R U . . .
H29B H 0.436865 0.716262 0.094709 0.051 Uiso 1 1 calc R U . . .
H29C H 0.427058 0.682939 0.029341 0.051 Uiso 1 1 calc R U . . .
C30 C 0.5525(3) 0.61792(10) 0.09226(17) 0.0315(6) Uani 1 1 d . . . . .
H30A H 0.498042 0.609859 0.048863 0.047 Uiso 1 1 calc R U . . .
H30B H 0.556557 0.594542 0.127035 0.047 Uiso 1 1 calc R U . . .
H30C H 0.642174 0.624852 0.077962 0.047 Uiso 1 1 calc R U . . .
C31 C 0.2574(3) 0.58732(11) 0.39728(19) 0.0340(7) Uani 1 1 d . . . . .
C32 C 0.1961(4) 0.61826(13) 0.4497(2) 0.0432(8) Uani 1 1 d . . . . .
H32A H 0.208993 0.646968 0.432232 0.065 Uiso 1 1 calc R U . . .
H32B H 0.238974 0.615140 0.498503 0.065 Uiso 1 1 calc R U . . .
H32C H 0.101106 0.612530 0.452076 0.065 Uiso 1 1 calc R U . . .
C33 C 0.1969(3) 0.59430(14) 0.3197(2) 0.0455(9) Uani 1 1 d . . . . .
H33A H 0.236706 0.574630 0.285984 0.068 Uiso 1 1 calc R U . . .
H33B H 0.214311 0.623140 0.304308 0.068 Uiso 1 1 calc R U . . .
H33C H 0.100982 0.589582 0.319486 0.068 Uiso 1 1 calc R U . . .
C34 C 0.2229(4) 0.54292(13) 0.4210(3) 0.0506(10) Uani 1 1 d . . . . .
H34A H 0.126587 0.539049 0.416754 0.076 Uiso 1 1 calc R U . . .
H34B H 0.254147 0.538609 0.471883 0.076 Uiso 1 1 calc R U . . .
H34C H 0.265700 0.522591 0.389637 0.076 Uiso 1 1 calc R U . . .
C35 C 0.7297(3) 0.53960(10) 0.47385(19) 0.0342(7) Uani 1 1 d . . . . .
C36 C 0.6577(5) 0.50402(15) 0.5110(3) 0.0695(16) Uani 1 1 d . . . . .
H36A H 0.604292 0.488306 0.474292 0.104 Uiso 1 1 calc R U . . .
H36B H 0.599881 0.515676 0.547372 0.104 Uiso 1 1 calc R U . . .
H36C H 0.722774 0.485194 0.535105 0.104 Uiso 1 1 calc R U . . .
C37 C 0.8190(4) 0.56171(12) 0.53201(19) 0.0396(8) Uani 1 1 d . . . . .
H37A H 0.874929 0.582303 0.508384 0.059 Uiso 1 1 calc R U . . .
H37B H 0.875128 0.540911 0.557840 0.059 Uiso 1 1 calc R U . . .
H37C H 0.763821 0.576018 0.566926 0.059 Uiso 1 1 calc R U . . .
C38 C 0.8195(4) 0.52135(14) 0.4160(2) 0.0544(11) Uani 1 1 d . . . . .
H38A H 0.765039 0.506569 0.378538 0.082 Uiso 1 1 calc R U . . .
H38B H 0.882857 0.501692 0.439377 0.082 Uiso 1 1 calc R U . . .
H38C H 0.867816 0.544180 0.393186 0.082 Uiso 1 1 calc R U . . .
C39 C 0.5632(3) 0.64776(9) 0.71981(16) 0.0236(5) Uani 1 1 d . . . . .
C40 C 0.6218(3) 0.68419(9) 0.74835(16) 0.0251(5) Uani 1 1 d . . . . .
C41 C 0.6672(3) 0.71673(9) 0.70662(18) 0.0274(6) Uani 1 1 d . . . . .
C42 C 0.6544(3) 0.71422(10) 0.63170(18) 0.0300(6) Uani 1 1 d . . . . .
C43 C 0.6002(3) 0.67858(10) 0.60021(16) 0.0296(6) Uani 1 1 d . . . . .
C44 C 0.5575(3) 0.64647(9) 0.64437(16) 0.0255(5) Uani 1 1 d . . . . .
C45 C 0.6683(3) 0.59620(9) 0.81385(16) 0.0246(5) Uani 1 1 d . . . . .
C46 C 0.7177(3) 0.60411(9) 0.88411(17) 0.0270(6) Uani 1 1 d . . . . .
C47 C 0.8440(3) 0.59319(10) 0.90982(17) 0.0307(6) Uani 1 1 d . . . . .
C48 C 0.9294(3) 0.57413(10) 0.86374(19) 0.0316(6) Uani 1 1 d . . . . .
C49 C 0.8873(3) 0.56652(9) 0.79264(18) 0.0298(6) Uani 1 1 d . . . . .
C50 C 0.7600(3) 0.57747(9) 0.76996(16) 0.0260(6) Uani 1 1 d . . . . .
C51 C 0.4160(3) 0.62557(9) 0.83839(15) 0.0240(5) Uani 1 1 d . . . . .
C52 C 0.3825(3) 0.59765(9) 0.89286(16) 0.0256(5) Uani 1 1 d . . . . .
C53 C 0.2883(3) 0.60508(10) 0.94332(16) 0.0279(6) Uani 1 1 d . . . . .
C54 C 0.2192(3) 0.64235(10) 0.94076(17) 0.0297(6) Uani 1 1 d . . . . .
C55 C 0.2463(3) 0.67097(9) 0.88739(17) 0.0272(6) Uani 1 1 d . . . . .
C56 C 0.3420(3) 0.66217(9) 0.83775(15) 0.0237(5) Uani 1 1 d . . . . .
C57 C 0.4418(3) 0.57131(9) 0.73573(16) 0.0264(6) Uani 1 1 d . . . . .
C58 C 0.4729(3) 0.52909(10) 0.73932(19) 0.0324(7) Uani 1 1 d . . . . .
C59 C 0.4033(4) 0.49822(10) 0.7007(2) 0.0404(8) Uani 1 1 d . . . . .
C60 C 0.2940(4) 0.50905(11) 0.6571(2) 0.0432(9) Uani 1 1 d . . . . .
C61 C 0.2536(3) 0.55014(12) 0.65466(19) 0.0364(7) Uani 1 1 d . . . . .
C62 C 0.3265(3) 0.57990(10) 0.69434(17) 0.0294(6) Uani 1 1 d . . . . .
Cl1_1 Cl -0.02879(10) 0.67659(4) 0.59237(6) 0.0571(3) Uani 1 1 d D U . . .
Cl2_1 Cl -0.01096(10) 0.67302(3) 0.75155(6) 0.0512(2) Uani 1 1 d D U . . .
C1_1 C -0.0498(4) 0.64568(11) 0.6701(2) 0.0400(8) Uani 1 1 d D U . . .
H1A_1 H 0.007498 0.620570 0.667881 0.048 Uiso 1 1 calc R U . . .
H1B_1 H -0.142982 0.636024 0.670244 0.048 Uiso 1 1 calc R U . . .

loop_
_atom_site_aniso_label
_atom_site_aniso_U_11
_atom_site_aniso_U_22
_atom_site_aniso_U_33
_atom_site_aniso_U_23
_atom_site_aniso_U_13
_atom_site_aniso_U_12
P1 0.0236(3) 0.0333(4) 0.0272(4) -0.0023(3) 0.0045(3) 0.0019(3)
F1 0.0338(9) 0.0275(8) 0.0262(8) -0.0059(7) 0.0004(7) -0.0048(7)
O1 0.0224(10) 0.0398(12) 0.0307(11) 0.0051(9) 0.0040(8) 0.0004(8)
N1 0.0225(11) 0.0335(13) 0.0256(12) 0.0053(10) 0.0007(9) -0.0012(9)
C1 0.0225(13) 0.0337(15) 0.0236(13) -0.0010(11) 0.0031(10) 0.0006(11)
B1 0.0236(14) 0.0216(14) 0.0255(15) 0.0000(11) -0.0010(12) -0.0006(11)
P2 0.0208(3) 0.0198(3) 0.0209(3) 0.0002(2) 0.0019(2) 0.0008(2)
F2 0.0310(9) 0.0256(9) 0.0470(11) -0.0056(8) 0.0109(8) -0.0091(7)
C2 0.0250(13) 0.0347(16) 0.0268(14) -0.0025(12) 0.0027(11) -0.0046(11)
F3 0.0464(11) 0.0360(10) 0.0454(11) 0.0128(9) 0.0198(9) -0.0049(9)
C3 0.0272(14) 0.0309(15) 0.0328(16) -0.0030(12) 0.0013(12) -0.0050(11)
F4 0.0471(11) 0.0474(11) 0.0231(9) 0.0023(8) 0.0084(8) -0.0009(9)
C4 0.0285(14) 0.0298(15) 0.0268(14) -0.0032(11) -0.0014(11) -0.0017(11)
F5 0.0402(10) 0.0340(9) 0.0246(9) -0.0068(7) 0.0029(7) -0.0077(8)
C5 0.0222(13) 0.0335(15) 0.0247(13) -0.0045(11) 0.0003(10) -0.0023(11)
F6 0.0314(9) 0.0440(11) 0.0249(9) -0.0081(8) 0.0015(7) 0.0022(8)
C6 0.0242(13) 0.0280(14) 0.0220(13) -0.0023(10) 0.0028(10) -0.0030(10)
F7 0.0396(11) 0.0491(12) 0.0333(10) -0.0070(9) -0.0105(8) 0.0007(9)
C7 0.0232(12) 0.0273(14) 0.0228(13) 0.0016(10) 0.0008(10) 0.0001(10)
F8 0.0253(9) 0.0420(11) 0.0616(14) -0.0042(10) -0.0085(9) 0.0024(8)
C8 0.0313(15) 0.0423(18) 0.0227(14) 0.0012(12) 0.0021(11) -0.0038(13)
F9 0.0305(9) 0.0377(11) 0.0533(12) -0.0095(9) 0.0106(9) 0.0031(8)
C9 0.0317(15) 0.0378(16) 0.0265(15) 0.0029(12) -0.0043(12) -0.0059(12)
F10 0.0343(10) 0.0357(10) 0.0266(9) -0.0054(7) 0.0039(7) 0.0001(7)
C10 0.0246(13) 0.0312(15) 0.0302(14) 0.0043(12) -0.0039(11) -0.0060(11)
F11 0.0375(10) 0.0250(9) 0.0384(10) 0.0077(7) 0.0041(8) 0.0022(7)
C11 0.0238(13) 0.0296(14) 0.0260(14) 0.0007(11) 0.0025(11) -0.0022(11)
F12 0.0340(10) 0.0469(11) 0.0304(10) 0.0122(8) 0.0032(8) -0.0084(8)
C12 0.0236(12) 0.0201(12) 0.0223(12) 0.0013(10) 0.0008(10) 0.0001(10)
F13 0.0277(9) 0.0598(13) 0.0381(11) -0.0035(9) 0.0121(8) -0.0003(9)
C13 0.0212(12) 0.0244(13) 0.0234(13) 0.0017(10) 0.0004(10) -0.0004(10)
F14 0.0305(9) 0.0325(9) 0.0487(12) -0.0043(8) 0.0032(8) 0.0081(7)
C14 0.0250(13) 0.0259(13) 0.0269(14) 0.0000(11) 0.0021(11) -0.0013(10)
F15 0.0317(9) 0.0252(8) 0.0341(9) 0.0067(7) 0.0036(7) 0.0021(7)
C15 0.0271(14) 0.0274(14) 0.0392(17) 0.0070(12) 0.0012(12) 0.0010(11)
F16 0.0402(10) 0.0233(9) 0.0568(13) 0.0024(8) 0.0060(9) 0.0032(8)
C16 0.0322(16) 0.0370(17) 0.0379(17) 0.0129(14) 0.0011(13) -0.0003(13)
F17 0.0605(14) 0.0234(10) 0.0940(19) -0.0200(11) 0.0282(13) -0.0105(9)
C17 0.0361(16) 0.0402(17) 0.0254(15) 0.0057(12) 0.0080(12) -0.0014(13)
F18 0.0552(14) 0.0630(15) 0.0705(17) -0.0413(13) 0.0197(12) -0.0368(12)
C18 0.0315(14) 0.0301(14) 0.0239(13) -0.0013(11) 0.0054(11) -0.0005(11)
F19 0.0317(10) 0.0731(15) 0.0388(11) -0.0140(10) -0.0036(9) -0.0177(10)
C19 0.0239(13) 0.0224(13) 0.0242(13) -0.0011(10) -0.0012(10) 0.0023(10)
F20 0.0312(9) 0.0337(10) 0.0349(10) -0.0005(8) -0.0044(7) 0.0001(7)
C20 0.0251(13) 0.0254(14) 0.0354(16) 0.0038(11) 0.0055(12) 0.0029(11)
C21 0.0292(15) 0.0304(15) 0.0432(18) 0.0028(13) 0.0079(13) 0.0079(12)
C22 0.0377(17) 0.0254(15) 0.0410(17) 0.0021(13) 0.0078(14) 0.0076(12)
C23 0.0373(16) 0.0211(13) 0.0375(17) 0.0048(12) 0.0077(13) 0.0015(12)
C24 0.0295(14) 0.0247(14) 0.0282(14) 0.0020(11) 0.0045(11) 0.0007(11)
C25 0.0218(12) 0.0258(13) 0.0205(12) 0.0025(10) 0.0003(10) 0.0012(10)
C26 0.0235(13) 0.0279(14) 0.0268(14) 0.0027(11) 0.0015(11) 0.0061(10)
C27 0.0264(13) 0.0330(15) 0.0227(13) 0.0000(11) -0.0002(11) -0.0034(11)
C28 0.0269(14) 0.0439(18) 0.0322(16) -0.0006(14) -0.0024(12) -0.0068(13)
C29 0.0301(15) 0.0426(18) 0.0291(15) 0.0059(13) -0.0026(12) -0.0006(13)
C30 0.0317(15) 0.0374(17) 0.0253(14) -0.0052(12) -0.0007(12) -0.0050(12)
C31 0.0255(14) 0.0415(18) 0.0352(16) -0.0007(14) 0.0033(12) -0.0052(12)
C32 0.0307(16) 0.055(2) 0.045(2) 0.0003(17) 0.0145(15) -0.0014(15)
C33 0.0268(16) 0.068(3) 0.0413(19) -0.0023(18) -0.0003(14) -0.0107(16)
C34 0.0309(17) 0.049(2) 0.072(3) 0.006(2) 0.0044(18) -0.0116(16)
C35 0.0334(16) 0.0294(15) 0.0389(17) -0.0003(13) -0.0087(13) -0.0022(12)
C36 0.051(2) 0.052(3) 0.103(4) 0.037(3) -0.029(3) -0.0153(19)
C37 0.0436(19) 0.0419(19) 0.0321(17) -0.0004(14) -0.0097(14) -0.0019(15)
C38 0.056(2) 0.054(2) 0.052(2) -0.0188(19) -0.0125(19) 0.0238(19)
C39 0.0226(13) 0.0220(13) 0.0263(13) -0.0013(10) 0.0027(10) -0.0002(10)
C40 0.0239(13) 0.0258(14) 0.0260(13) -0.0015(10) 0.0034(11) -0.0001(10)
C41 0.0232(13) 0.0227(13) 0.0368(16) -0.0021(11) 0.0074(11) -0.0033(10)
C42 0.0272(14) 0.0283(15) 0.0355(16) 0.0063(12) 0.0117(12) -0.0019(11)
C43 0.0276(14) 0.0389(16) 0.0226(13) 0.0010(12) 0.0049(11) 0.0034(12)
C44 0.0250(13) 0.0253(13) 0.0262(14) -0.0056(11) 0.0012(11) -0.0012(10)
C45 0.0242(13) 0.0227(13) 0.0267(13) 0.0015(10) -0.0004(10) -0.0021(10)
C46 0.0279(14) 0.0267(14) 0.0265(14) -0.0021(11) 0.0039(11) -0.0021(11)
C47 0.0315(15) 0.0295(15) 0.0303(16) 0.0011(12) -0.0068(12) -0.0041(12)
C48 0.0238(13) 0.0270(14) 0.0437(18) -0.0010(12) -0.0027(12) -0.0014(11)
C49 0.0277(14) 0.0232(13) 0.0390(16) -0.0024(12) 0.0077(12) -0.0012(11)
C50 0.0310(14) 0.0231(13) 0.0239(13) -0.0014(10) 0.0027(11) -0.0022(10)
C51 0.0245(13) 0.0248(13) 0.0225(13) -0.0016(10) -0.0010(10) -0.0028(10)
C52 0.0267(14) 0.0233(13) 0.0265(13) 0.0002(11) -0.0025(11) -0.0023(10)
C53 0.0234(13) 0.0356(15) 0.0246(13) 0.0060(11) -0.0013(11) -0.0085(11)
C54 0.0232(13) 0.0397(16) 0.0263(14) -0.0038(12) 0.0019(11) -0.0024(12)
C55 0.0237(13) 0.0258(14) 0.0317(15) -0.0041(11) -0.0013(11) 0.0020(10)
C56 0.0243(12) 0.0234(13) 0.0232(13) 0.0001(10) 0.0002(10) -0.0031(10)
C57 0.0294(14) 0.0228(13) 0.0273(14) -0.0028(10) 0.0046(11) -0.0040(10)
C58 0.0326(15) 0.0255(15) 0.0397(17) -0.0042(12) 0.0091(13) -0.0051(12)
C59 0.0389(18) 0.0264(15) 0.058(2) -0.0123(14) 0.0208(16) -0.0092(13)
C60 0.0415(19) 0.0428(19) 0.047(2) -0.0248(16) 0.0196(16) -0.0272(15)
C61 0.0266(15) 0.051(2) 0.0321(16) -0.0119(14) 0.0045(12) -0.0125(13)
C62 0.0290(14) 0.0299(15) 0.0297(15) -0.0054(12) 0.0053(12) -0.0065(11)
Cl1_1 0.0443(5) 0.0716(7) 0.0560(6) 0.0238(5) 0.0095(4) -0.0037(5)
Cl2_1 0.0547(5) 0.0450(5) 0.0523(5) 0.0006(4) -0.0142(4) -0.0071(4)
C1_1 0.0402(18) 0.0352(17) 0.044(2) 0.0082(15) -0.0017(15) -0.0040(14)

loop_
_atom_type_symbol
_atom_type_description
_atom_type_scat_dispersion_real
_atom_type_scat_dispersion_imag
_atom_type_scat_source
C C 0.0033 0.0016 'International Tables Vol C Tables 4.2.6.8 and 6.1.1.4'
H H 0.0000 0.0000 'International Tables Vol C Tables 4.2.6.8 and 6.1.1.4'
B B 0.0013 0.0007 'International Tables Vol C Tables 4.2.6.8 and 6.1.1.4'
N N 0.0061 0.0033 'International Tables Vol C Tables 4.2.6.8 and 6.1.1.4'
O O 0.0106 0.0060 'International Tables Vol C Tables 4.2.6.8 and 6.1.1.4'
F F 0.0171 0.0103 'International Tables Vol C Tables 4.2.6.8 and 6.1.1.4'
P P 0.1023 0.0942 'International Tables Vol C Tables 4.2.6.8 and 6.1.1.4'
Cl Cl 0.1484 0.1585 'International Tables Vol C Tables 4.2.6.8 and 6.1.1.4'

loop_
_geom_angle_atom_site_label_1
_geom_angle_atom_site_label_2
_geom_angle_atom_site_label_3
_geom_angle
_geom_angle_site_symmetry_1
_geom_angle_site_symmetry_3
_geom_angle_publ_flag
O1 P1 N1 91.29(12) . . ?
O1 P1 C26 104.21(13) . . ?
N1 P1 C26 98.48(13) . . ?
C1 O1 P1 113.37(18) . . ?
C6 N1 C7 123.0(2) . . ?
C6 N1 P1 112.05(19) . . ?
C7 N1 P1 124.8(2) . . ?
C2 C1 C6 122.4(3) . . ?
C2 C1 O1 125.5(3) . . ?
C6 C1 O1 111.9(3) . . ?
C57 B1 C51 102.4(2) . . ?
C57 B1 C45 113.1(2) . . ?
C51 B1 C45 113.6(2) . . ?
C57 B1 C39 112.3(2) . . ?
C51 B1 C39 114.0(2) . . ?
C45 B1 C39 101.9(2) . . ?
C19 P2 C13 111.00(13) . . ?
C19 P2 C12 104.81(13) . . ?
C13 P2 C12 106.53(13) . . ?
C19 P2 C25 111.65(13) . . ?
C13 P2 C25 109.52(13) . . ?
C12 P2 C25 113.16(12) . . ?
C1 C2 C3 114.8(3) . . ?
C1 C2 C31 123.1(3) . . ?
C3 C2 C31 122.0(3) . . ?
C4 C3 C2 124.0(3) . . ?
C4 C3 H3 118.0 . . ?
C2 C3 H3 118.0 . . ?
C3 C4 C5 118.8(3) . . ?
C3 C4 C35 122.7(3) . . ?
C5 C4 C35 118.5(3) . . ?
C6 C5 C4 118.3(3) . . ?
C6 C5 H5 120.8 . . ?
C4 C5 H5 120.8 . . ?
C5 C6 C1 121.7(3) . . ?
C5 C6 N1 127.1(3) . . ?
C1 C6 N1 111.2(3) . . ?
C12 C7 C8 120.2(3) . . ?
C12 C7 N1 121.2(3) . . ?
C8 C7 N1 118.6(3) . . ?
C9 C8 C7 120.0(3) . . ?
C9 C8 H8 120.0 . . ?
C7 C8 H8 120.0 . . ?
C10 C9 C8 120.4(3) . . ?
C10 C9 H9 119.8 . . ?
C8 C9 H9 119.8 . . ?
C9 C10 C11 120.0(3) . . ?
C9 C10 H10 120.0 . . ?
C11 C10 H10 120.0 . . ?
C10 C11 C12 120.5(3) . . ?
C10 C11 H11 119.8 . . ?
C12 C11 H11 119.8 . . ?
C7 C12 C11 118.8(3) . . ?
C7 C12 P2 125.2(2) . . ?
C11 C12 P2 115.6(2) . . ?
C14 C13 C18 119.8(3) . . ?
C14 C13 P2 118.0(2) . . ?
C18 C13 P2 121.8(2) . . ?
C15 C14 C13 119.7(3) . . ?
C15 C14 H14 120.2 . . ?
C13 C14 H14 120.2 . . ?
C16 C15 C14 120.4(3) . . ?
C16 C15 H15 119.8 . . ?
C14 C15 H15 119.8 . . ?
C15 C16 C17 120.4(3) . . ?
C15 C16 H16 119.8 . . ?
C17 C16 H16 119.8 . . ?
C16 C17 C18 120.1(3) . . ?
C16 C17 H17 119.9 . . ?
C18 C17 H17 119.9 . . ?
C17 C18 C13 119.5(3) . . ?
C17 C18 H18 120.2 . . ?
C13 C18 H18 120.2 . . ?
C20 C19 C24 120.2(3) . . ?
C20 C19 P2 120.0(2) . . ?
C24 C19 P2 119.8(2) . . ?
C21 C20 C19 120.0(3) . . ?
C21 C20 H20 120.0 . . ?
C19 C20 H20 120.0 . . ?
C22 C21 C20 119.7(3) . . ?
C22 C21 H21 120.2 . . ?
C20 C21 H21 120.2 . . ?
C23 C22 C21 120.2(3) . . ?
C23 C22 H22 119.9 . . ?
C21 C22 H22 119.9 . . ?
C22 C23 C24 120.5(3) . . ?
C22 C23 H23 119.8 . . ?
C24 C23 H23 119.8 . . ?
C23 C24 C19 119.3(3) . . ?
C23 C24 H24 120.4 . . ?
C19 C24 H24 120.4 . . ?
C26 C25 C27 112.3(2) . . ?
C26 C25 P2 108.80(19) . . ?
C27 C25 P2 117.55(19) . . ?
C26 C25 H25 105.8 . . ?
C27 C25 H25 105.8 . . ?
P2 C25 H25 105.8 . . ?
C25 C26 P1 116.5(2) . . ?
C25 C26 H26A 108.2 . . ?
P1 C26 H26A 108.2 . . ?
C25 C26 H26B 108.2 . . ?
P1 C26 H26B 108.2 . . ?
H26A C26 H26B 107.3 . . ?
C30 C27 C29 109.3(3) . . ?
C30 C27 C28 106.7(3) . . ?
C29 C27 C28 108.9(3) . . ?
C30 C27 C25 112.3(2) . . ?
C29 C27 C25 113.5(2) . . ?
C28 C27 C25 105.8(2) . . ?
C27 C28 H28A 109.5 . . ?
C27 C28 H28B 109.5 . . ?
H28A C28 H28B 109.5 . . ?
C27 C28 H28C 109.5 . . ?
H28A C28 H28C 109.5 . . ?
H28B C28 H28C 109.5 . . ?
C27 C29 H29A 109.5 . . ?
C27 C29 H29B 109.5 . . ?
H29A C29 H29B 109.5 . . ?
C27 C29 H29C 109.5 . . ?
H29A C29 H29C 109.5 . . ?
H29B C29 H29C 109.5 . . ?
C27 C30 H30A 109.5 . . ?
C27 C30 H30B 109.5 . . ?
H30A C30 H30B 109.5 . . ?
C27 C30 H30C 109.5 . . ?
H30A C30 H30C 109.5 . . ?
H30B C30 H30C 109.5 . . ?
C34 C31 C32 108.4(3) . . ?
C34 C31 C2 111.9(3) . . ?
C32 C31 C2 108.5(3) . . ?
C34 C31 C33 108.1(3) . . ?
C32 C31 C33 109.4(3) . . ?
C2 C31 C33 110.4(3) . . ?
C31 C32 H32A 109.5 . . ?
C31 C32 H32B 109.5 . . ?
H32A C32 H32B 109.5 . . ?
C31 C32 H32C 109.5 . . ?
H32A C32 H32C 109.5 . . ?
H32B C32 H32C 109.5 . . ?
C31 C33 H33A 109.5 . . ?
C31 C33 H33B 109.5 . . ?
H33A C33 H33B 109.5 . . ?
C31 C33 H33C 109.5 . . ?
H33A C33 H33C 109.5 . . ?
H33B C33 H33C 109.5 . . ?
C31 C34 H34A 109.5 . . ?
C31 C34 H34B 109.5 . . ?
H34A C34 H34B 109.5 . . ?
C31 C34 H34C 109.5 . . ?
H34A C34 H34C 109.5 . . ?
H34B C34 H34C 109.5 . . ?
C36 C35 C4 112.9(3) . . ?
C36 C35 C37 108.0(3) . . ?
C4 C35 C37 109.7(3) . . ?
C36 C35 C38 109.5(4) . . ?
C4 C35 C38 108.8(3) . . ?
C37 C35 C38 107.8(3) . . ?
C35 C36 H36A 109.5 . . ?
C35 C36 H36B 109.5 . . ?
H36A C36 H36B 109.5 . . ?
C35 C36 H36C 109.5 . . ?
H36A C36 H36C 109.5 . . ?
H36B C36 H36C 109.5 . . ?
C35 C37 H37A 109.5 . . ?
C35 C37 H37B 109.5 . . ?
H37A C37 H37B 109.5 . . ?
C35 C37 H37C 109.5 . . ?
H37A C37 H37C 109.5 . . ?
H37B C37 H37C 109.5 . . ?
C35 C38 H38A 109.5 . . ?
C35 C38 H38B 109.5 . . ?
H38A C38 H38B 109.5 . . ?
C35 C38 H38C 109.5 . . ?
H38A C38 H38C 109.5 . . ?
H38B C38 H38C 109.5 . . ?
C44 C39 C40 113.4(3) . . ?
C44 C39 B1 127.9(3) . . ?
C40 C39 B1 118.4(2) . . ?
F1 C40 C41 116.1(3) . . ?
F1 C40 C39 119.5(3) . . ?
C41 C40 C39 124.4(3) . . ?
F2 C41 C42 119.1(3) . . ?
F2 C41 C40 121.4(3) . . ?
C42 C41 C40 119.4(3) . . ?
F3 C42 C41 120.5(3) . . ?
F3 C42 C43 120.6(3) . . ?
C41 C42 C43 118.9(3) . . ?
F4 C43 C42 119.7(3) . . ?
F4 C43 C44 120.8(3) . . ?
C42 C43 C44 119.6(3) . . ?
F5 C44 C39 121.5(3) . . ?
F5 C44 C43 114.3(3) . . ?
C39 C44 C43 124.2(3) . . ?
C46 C45 C50 113.3(3) . . ?
C46 C45 B1 127.2(3) . . ?
C50 C45 B1 119.3(3) . . ?
F6 C46 C45 121.2(3) . . ?
F6 C46 C47 114.8(3) . . ?
C45 C46 C47 124.0(3) . . ?
F7 C47 C48 119.8(3) . . ?
F7 C47 C46 120.5(3) . . ?
C48 C47 C46 119.7(3) . . ?
F8 C48 C49 120.2(3) . . ?
F8 C48 C47 120.8(3) . . ?
C49 C48 C47 119.0(3) . . ?
F9 C49 C48 119.9(3) . . ?
F9 C49 C50 121.1(3) . . ?
C48 C49 C50 119.0(3) . . ?
F10 C50 C49 115.9(3) . . ?
F10 C50 C45 119.2(3) . . ?
C49 C50 C45 124.9(3) . . ?
C56 C51 C52 113.3(3) . . ?
C56 C51 B1 127.4(3) . . ?
C52 C51 B1 118.8(2) . . ?
F11 C52 C53 116.1(3) . . ?
F11 C52 C51 119.2(3) . . ?
C53 C52 C51 124.7(3) . . ?
F12 C53 C54 119.8(3) . . ?
F12 C53 C52 120.9(3) . . ?
C54 C53 C52 119.4(3) . . ?
F13 C54 C55 120.7(3) . . ?
F13 C54 C53 120.7(3) . . ?
C55 C54 C53 118.6(3) . . ?
F14 C55 C54 119.2(3) . . ?
F14 C55 C56 120.7(3) . . ?
C54 C55 C56 120.0(3) . . ?
F15 C56 C51 121.2(3) . . ?
F15 C56 C55 114.9(2) . . ?
C51 C56 C55 123.9(3) . . ?
C58 C57 C62 113.7(3) . . ?
C58 C57 B1 127.2(3) . . ?
C62 C57 B1 119.1(3) . . ?
F16 C58 C57 121.5(3) . . ?
F16 C58 C59 114.6(3) . . ?
C57 C58 C59 123.9(3) . . ?
F17 C59 C60 120.2(3) . . ?
F17 C59 C58 120.2(4) . . ?
C60 C59 C58 119.6(3) . . ?
F18 C60 C61 120.3(4) . . ?
F18 C60 C59 120.5(4) . . ?
C61 C60 C59 119.2(3) . . ?
F19 C61 C60 120.4(3) . . ?
F19 C61 C62 120.5(3) . . ?
C60 C61 C62 119.1(3) . . ?
F20 C62 C61 115.8(3) . . ?
F20 C62 C57 119.8(3) . . ?
C61 C62 C57 124.3(3) . . ?
Cl1_1 C1_1 Cl2_1 112.4(2) . . ?
Cl1_1 C1_1 H1A_1 109.1 . . ?
Cl2_1 C1_1 H1A_1 109.1 . . ?
Cl1_1 C1_1 H1B_1 109.1 . . ?
Cl2_1 C1_1 H1B_1 109.1 . . ?
H1A_1 C1_1 H1B_1 107.9 . . ?

loop_
_geom_bond_atom_site_label_1
_geom_bond_atom_site_label_2
_geom_bond_distance
_geom_bond_site_symmetry_2
_geom_bond_publ_flag
P1 O1 1.666(2) . ?
P1 N1 1.725(3) . ?
P1 C26 1.831(3) . ?
F1 C40 1.347(3) . ?
O1 C1 1.411(4) . ?
N1 C6 1.407(4) . ?
N1 C7 1.414(4) . ?
C1 C2 1.386(4) . ?
C1 C6 1.388(4) . ?
B1 C57 1.651(4) . ?
B1 C51 1.656(4) . ?
B1 C45 1.656(4) . ?
B1 C39 1.660(4) . ?
P2 C19 1.798(3) . ?
P2 C13 1.802(3) . ?
P2 C12 1.818(3) . ?
P2 C25 1.852(3) . ?
F2 C41 1.344(3) . ?
C2 C3 1.412(4) . ?
C2 C31 1.535(4) . ?
F3 C42 1.342(3) . ?
C3 C4 1.395(4) . ?
C3 H3 0.9500 . ?
F4 C43 1.337(3) . ?
C4 C5 1.396(4) . ?
C4 C35 1.532(4) . ?
F5 C44 1.350(3) . ?
C5 C6 1.384(4) . ?
C5 H5 0.9500 . ?
F6 C46 1.348(3) . ?
F7 C47 1.342(4) . ?
C7 C12 1.394(4) . ?
C7 C8 1.396(4) . ?
F8 C48 1.340(4) . ?
C8 C9 1.385(4) . ?
C8 H8 0.9500 . ?
F9 C49 1.346(4) . ?
C9 C10 1.374(5) . ?
C9 H9 0.9500 . ?
F10 C50 1.357(3) . ?
C10 C11 1.391(4) . ?
C10 H10 0.9500 . ?
F11 C52 1.351(3) . ?
C11 C12 1.402(4) . ?
C11 H11 0.9500 . ?
F12 C53 1.346(3) . ?
F13 C54 1.341(3) . ?
C13 C14 1.394(4) . ?
C13 C18 1.401(4) . ?
F14 C55 1.344(3) . ?
C14 C15 1.386(4) . ?
C14 H14 0.9500 . ?
F15 C56 1.350(3) . ?
C15 C16 1.380(5) . ?
C15 H15 0.9500 . ?
F16 C58 1.354(4) . ?
C16 C17 1.381(5) . ?
C16 H16 0.9500 . ?
F17 C59 1.346(4) . ?
C17 C18 1.391(4) . ?
C17 H17 0.9500 . ?
F18 C60 1.340(4) . ?
C18 H18 0.9500 . ?
F19 C61 1.349(4) . ?
C19 C20 1.391(4) . ?
C19 C24 1.393(4) . ?
F20 C62 1.351(4) . ?
C20 C21 1.389(4) . ?
C20 H20 0.9500 . ?
C21 C22 1.389(5) . ?
C21 H21 0.9500 . ?
C22 C23 1.383(5) . ?
C22 H22 0.9500 . ?
C23 C24 1.390(4) . ?
C23 H23 0.9500 . ?
C24 H24 0.9500 . ?
C25 C26 1.538(4) . ?
C25 C27 1.576(4) . ?
C25 H25 1.0000 . ?
C26 H26A 0.9900 . ?
C26 H26B 0.9900 . ?
C27 C30 1.530(4) . ?
C27 C29 1.532(4) . ?
C27 C28 1.541(4) . ?
C28 H28A 0.9800 . ?
C28 H28B 0.9800 . ?
C28 H28C 0.9800 . ?
C29 H29A 0.9800 . ?
C29 H29B 0.9800 . ?
C29 H29C 0.9800 . ?
C30 H30A 0.9800 . ?
C30 H30B 0.9800 . ?
C30 H30C 0.9800 . ?
C31 C34 1.525(5) . ?
C31 C32 1.528(5) . ?
C31 C33 1.537(5) . ?
C32 H32A 0.9800 . ?
C32 H32B 0.9800 . ?
C32 H32C 0.9800 . ?
C33 H33A 0.9800 . ?
C33 H33B 0.9800 . ?
C33 H33C 0.9800 . ?
C34 H34A 0.9800 . ?
C34 H34B 0.9800 . ?
C34 H34C 0.9800 . ?
C35 C36 1.524(5) . ?
C35 C37 1.535(5) . ?
C35 C38 1.541(5) . ?
C36 H36A 0.9800 . ?
C36 H36B 0.9800 . ?
C36 H36C 0.9800 . ?
C37 H37A 0.9800 . ?
C37 H37B 0.9800 . ?
C37 H37C 0.9800 . ?
C38 H38A 0.9800 . ?
C38 H38B 0.9800 . ?
C38 H38C 0.9800 . ?
C39 C44 1.381(4) . ?
C39 C40 1.394(4) . ?
C40 C41 1.379(4) . ?
C41 C42 1.375(5) . ?
C42 C43 1.376(5) . ?
C43 C44 1.386(4) . ?
C45 C46 1.382(4) . ?
C45 C50 1.389(4) . ?
C46 C47 1.384(4) . ?
C47 C48 1.376(5) . ?
C48 C49 1.373(5) . ?
C49 C50 1.378(4) . ?
C51 C56 1.385(4) . ?
C51 C52 1.391(4) . ?
C52 C53 1.378(4) . ?
C53 C54 1.377(4) . ?
C54 C55 1.374(4) . ?
C55 C56 1.386(4) . ?
C57 C58 1.383(4) . ?
C57 C62 1.388(4) . ?
C58 C59 1.385(5) . ?
C59 C60 1.377(6) . ?
C60 C61 1.372(5) . ?
C61 C62 1.386(4) . ?
Cl1_1 C1_1 1.753(4) . ?
Cl2_1 C1_1 1.756(4) . ?
C1_1 H1A_1 0.9900 . ?
C1_1 H1B_1 0.9900 . ?

loop_
_geom_torsion_atom_site_label_1
_geom_torsion_atom_site_label_2
_geom_torsion_atom_site_label_3
_geom_torsion_atom_site_label_4
_geom_torsion
_geom_torsion_site_symmetry_1
_geom_torsion_site_symmetry_2
_geom_torsion_site_symmetry_3
_geom_torsion_site_symmetry_4
_geom_torsion_publ_flag
N1 P1 O1 C1 3.5(2) . . . . ?
C26 P1 O1 C1 102.6(2) . . . . ?
O1 P1 N1 C6 -3.4(2) . . . . ?
C26 P1 N1 C6 -108.0(2) . . . . ?
O1 P1 N1 C7 172.5(2) . . . . ?
C26 P1 N1 C7 67.9(3) . . . . ?
P1 O1 C1 C2 173.5(2) . . . . ?
P1 O1 C1 C6 -2.8(3) . . . . ?
C6 C1 C2 C3 0.2(4) . . . . ?
O1 C1 C2 C3 -175.7(3) . . . . ?
C6 C1 C2 C31 175.5(3) . . . . ?
O1 C1 C2 C31 -0.3(5) . . . . ?
C1 C2 C3 C4 0.0(5) . . . . ?
C31 C2 C3 C4 -175.4(3) . . . . ?
C2 C3 C4 C5 -1.0(5) . . . . ?
C2 C3 C4 C35 176.9(3) . . . . ?
C3 C4 C5 C6 1.8(4) . . . . ?
C35 C4 C5 C6 -176.2(3) . . . . ?
C4 C5 C6 C1 -1.7(4) . . . . ?
C4 C5 C6 N1 174.7(3) . . . . ?
C2 C1 C6 C5 0.7(5) . . . . ?
O1 C1 C6 C5 177.1(3) . . . . ?
C2 C1 C6 N1 -176.2(3) . . . . ?
O1 C1 C6 N1 0.1(3) . . . . ?
C7 N1 C6 C5 9.8(4) . . . . ?
P1 N1 C6 C5 -174.3(2) . . . . ?
C7 N1 C6 C1 -173.5(3) . . . . ?
P1 N1 C6 C1 2.4(3) . . . . ?
C6 N1 C7 C12 97.7(3) . . . . ?
P1 N1 C7 C12 -77.7(3) . . . . ?
C6 N1 C7 C8 -81.3(4) . . . . ?
P1 N1 C7 C8 103.3(3) . . . . ?
C12 C7 C8 C9 -2.2(5) . . . . ?
N1 C7 C8 C9 176.9(3) . . . . ?
C7 C8 C9 C10 0.3(5) . . . . ?
C8 C9 C10 C11 1.6(5) . . . . ?
C9 C10 C11 C12 -1.8(4) . . . . ?
C8 C7 C12 C11 2.0(4) . . . . ?
N1 C7 C12 C11 -177.0(3) . . . . ?
C8 C7 C12 P2 174.3(2) . . . . ?
N1 C7 C12 P2 -4.7(4) . . . . ?
C10 C11 C12 C7 -0.1(4) . . . . ?
C10 C11 C12 P2 -173.1(2) . . . . ?
C19 P2 C12 C7 -101.3(3) . . . . ?
C13 P2 C12 C7 141.0(2) . . . . ?
C25 P2 C12 C7 20.6(3) . . . . ?
C19 P2 C12 C11 71.2(2) . . . . ?
C13 P2 C12 C11 -46.5(2) . . . . ?
C25 P2 C12 C11 -166.9(2) . . . . ?
C19 P2 C13 C14 -156.4(2) . . . . ?
C12 P2 C13 C14 -42.8(3) . . . . ?
C25 P2 C13 C14 79.9(2) . . . . ?
C19 P2 C13 C18 31.3(3) . . . . ?
C12 P2 C13 C18 144.9(2) . . . . ?
C25 P2 C13 C18 -92.4(3) . . . . ?
C18 C13 C14 C15 1.4(4) . . . . ?
P2 C13 C14 C15 -171.1(2) . . . . ?
C13 C14 C15 C16 -1.6(5) . . . . ?
C14 C15 C16 C17 0.1(5) . . . . ?
C15 C16 C17 C18 1.5(5) . . . . ?
C16 C17 C18 C13 -1.6(5) . . . . ?
C14 C13 C18 C17 0.2(5) . . . . ?
P2 C13 C18 C17 172.4(2) . . . . ?
C13 P2 C19 C20 26.4(3) . . . . ?
C12 P2 C19 C20 -88.2(3) . . . . ?
C25 P2 C19 C20 148.9(2) . . . . ?
C13 P2 C19 C24 -156.3(2) . . . . ?
C12 P2 C19 C24 89.0(3) . . . . ?
C25 P2 C19 C24 -33.8(3) . . . . ?
C24 C19 C20 C21 3.9(5) . . . . ?
P2 C19 C20 C21 -178.9(3) . . . . ?
C19 C20 C21 C22 -2.0(5) . . . . ?
C20 C21 C22 C23 -0.8(5) . . . . ?
C21 C22 C23 C24 1.9(5) . . . . ?
C22 C23 C24 C19 0.0(5) . . . . ?
C20 C19 C24 C23 -2.9(4) . . . . ?
P2 C19 C24 C23 179.9(2) . . . . ?
C19 P2 C25 C26 161.74(18) . . . . ?
C13 P2 C25 C26 -74.9(2) . . . . ?
C12 P2 C25 C26 43.8(2) . . . . ?
C19 P2 C25 C27 -69.3(2) . . . . ?
C13 P2 C25 C27 54.1(2) . . . . ?
C12 P2 C25 C27 172.8(2) . . . . ?
C27 C25 C26 P1 137.5(2) . . . . ?
P2 C25 C26 P1 -90.6(2) . . . . ?
O1 P1 C26 C25 -56.9(2) . . . . ?
N1 P1 C26 C25 36.6(2) . . . . ?
C26 C25 C27 C30 176.5(2) . . . . ?
P2 C25 C27 C30 49.1(3) . . . . ?
C26 C25 C27 C29 51.8(3) . . . . ?
P2 C25 C27 C29 -75.5(3) . . . . ?
C26 C25 C27 C28 -67.5(3) . . . . ?
P2 C25 C27 C28 165.2(2) . . . . ?
C1 C2 C31 C34 176.3(3) . . . . ?
C3 C2 C31 C34 -8.6(5) . . . . ?
C1 C2 C31 C32 -64.1(4) . . . . ?
C3 C2 C31 C32 110.9(3) . . . . ?
C1 C2 C31 C33 55.8(4) . . . . ?
C3 C2 C31 C33 -129.1(3) . . . . ?
C3 C4 C35 C36 -8.6(5) . . . . ?
C5 C4 C35 C36 169.3(4) . . . . ?
C3 C4 C35 C37 -129.1(3) . . . . ?
C5 C4 C35 C37 48.8(4) . . . . ?
C3 C4 C35 C38 113.3(4) . . . . ?
C5 C4 C35 C38 -68.9(4) . . . . ?
C57 B1 C39 C44 -11.3(4) . . . . ?
C51 B1 C39 C44 -127.2(3) . . . . ?
C45 B1 C39 C44 110.0(3) . . . . ?
C57 B1 C39 C40 174.8(2) . . . . ?
C51 B1 C39 C40 58.9(3) . . . . ?
C45 B1 C39 C40 -63.8(3) . . . . ?
C44 C39 C40 F1 -177.6(2) . . . . ?
B1 C39 C40 F1 -2.9(4) . . . . ?
C44 C39 C40 C41 1.7(4) . . . . ?
B1 C39 C40 C41 176.4(3) . . . . ?
F1 C40 C41 F2 -0.5(4) . . . . ?
C39 C40 C41 F2 -179.9(3) . . . . ?
F1 C40 C41 C42 179.9(3) . . . . ?
C39 C40 C41 C42 0.5(5) . . . . ?
F2 C41 C42 F3 -1.4(4) . . . . ?
C40 C41 C42 F3 178.2(3) . . . . ?
F2 C41 C42 C43 178.3(3) . . . . ?
C40 C41 C42 C43 -2.1(4) . . . . ?
F3 C42 C43 F4 0.0(4) . . . . ?
C41 C42 C43 F4 -179.7(3) . . . . ?
F3 C42 C43 C44 -179.0(3) . . . . ?
C41 C42 C43 C44 1.3(4) . . . . ?
C40 C39 C44 F5 177.4(3) . . . . ?
B1 C39 C44 F5 3.3(4) . . . . ?
C40 C39 C44 C43 -2.6(4) . . . . ?
B1 C39 C44 C43 -176.7(3) . . . . ?
F4 C43 C44 F5 2.2(4) . . . . ?
C42 C43 C44 F5 -178.8(3) . . . . ?
F4 C43 C44 C39 -177.8(3) . . . . ?
C42 C43 C44 C39 1.2(5) . . . . ?
C57 B1 C45 C46 -130.8(3) . . . . ?
C51 B1 C45 C46 -14.6(4) . . . . ?
C39 B1 C45 C46 108.4(3) . . . . ?
C57 B1 C45 C50 55.2(3) . . . . ?
C51 B1 C45 C50 171.4(2) . . . . ?
C39 B1 C45 C50 -65.5(3) . . . . ?
C50 C45 C46 F6 176.9(3) . . . . ?
B1 C45 C46 F6 2.6(5) . . . . ?
C50 C45 C46 C47 -2.4(4) . . . . ?
B1 C45 C46 C47 -176.6(3) . . . . ?
F6 C46 C47 F7 3.6(4) . . . . ?
C45 C46 C47 F7 -177.1(3) . . . . ?
F6 C46 C47 C48 -177.7(3) . . . . ?
C45 C46 C47 C48 1.6(5) . . . . ?
F7 C47 C48 F8 0.1(5) . . . . ?
C46 C47 C48 F8 -178.6(3) . . . . ?
F7 C47 C48 C49 179.0(3) . . . . ?
C46 C47 C48 C49 0.3(5) . . . . ?
F8 C48 C49 F9 -2.6(4) . . . . ?
C47 C48 C49 F9 178.5(3) . . . . ?
F8 C48 C49 C50 177.7(3) . . . . ?
C47 C48 C49 C50 -1.2(5) . . . . ?
F9 C49 C50 F10 0.3(4) . . . . ?
C48 C49 C50 F10 180.0(3) . . . . ?
F9 C49 C50 C45 -179.4(3) . . . . ?
C48 C49 C50 C45 0.3(5) . . . . ?
C46 C45 C50 F10 -178.2(3) . . . . ?
B1 C45 C50 F10 -3.5(4) . . . . ?
C46 C45 C50 C49 1.4(4) . . . . ?
B1 C45 C50 C49 176.2(3) . . . . ?
C57 B1 C51 C56 -108.5(3) . . . . ?
C45 B1 C51 C56 129.2(3) . . . . ?
C39 B1 C51 C56 13.1(4) . . . . ?
C57 B1 C51 C52 63.3(3) . . . . ?
C45 B1 C51 C52 -59.0(3) . . . . ?
C39 B1 C51 C52 -175.1(2) . . . . ?
C56 C51 C52 F11 178.8(2) . . . . ?
B1 C51 C52 F11 5.9(4) . . . . ?
C56 C51 C52 C53 -1.7(4) . . . . ?
B1 C51 C52 C53 -174.6(3) . . . . ?
F11 C52 C53 F12 0.2(4) . . . . ?
C51 C52 C53 F12 -179.3(3) . . . . ?
F11 C52 C53 C54 -179.7(3) . . . . ?
C51 C52 C53 C54 0.8(4) . . . . ?
F12 C53 C54 F13 -0.4(4) . . . . ?
C52 C53 C54 F13 179.5(3) . . . . ?
F12 C53 C54 C55 -179.6(3) . . . . ?
C52 C53 C54 C55 0.3(4) . . . . ?
F13 C54 C55 F14 -0.7(4) . . . . ?
C53 C54 C55 F14 178.5(3) . . . . ?
F13 C54 C55 C56 -179.5(3) . . . . ?
C53 C54 C55 C56 -0.3(4) . . . . ?
C52 C51 C56 F15 -177.6(2) . . . . ?
B1 C51 C56 F15 -5.3(4) . . . . ?
C52 C51 C56 C55 1.7(4) . . . . ?
B1 C51 C56 C55 173.9(3) . . . . ?
F14 C55 C56 F15 -0.2(4) . . . . ?
C54 C55 C56 F15 178.5(3) . . . . ?
F14 C55 C56 C51 -179.5(3) . . . . ?
C54 C55 C56 C51 -0.7(4) . . . . ?
C51 B1 C57 C58 -110.9(3) . . . . ?
C45 B1 C57 C58 11.8(4) . . . . ?
C39 B1 C57 C58 126.4(3) . . . . ?
C51 B1 C57 C62 66.1(3) . . . . ?
C45 B1 C57 C62 -171.3(3) . . . . ?
C39 B1 C57 C62 -56.6(4) . . . . ?
C62 C57 C58 F16 -175.5(3) . . . . ?
B1 C57 C58 F16 1.6(5) . . . . ?
C62 C57 C58 C59 5.2(5) . . . . ?
B1 C57 C58 C59 -177.7(3) . . . . ?
F16 C58 C59 F17 -1.2(5) . . . . ?
C57 C58 C59 F17 178.1(3) . . . . ?
F16 C58 C59 C60 178.9(3) . . . . ?
C57 C58 C59 C60 -1.7(5) . . . . ?
F17 C59 C60 F18 -2.0(5) . . . . ?
C58 C59 C60 F18 177.8(3) . . . . ?
F17 C59 C60 C61 178.0(3) . . . . ?
C58 C59 C60 C61 -2.2(5) . . . . ?
F18 C60 C61 F19 2.1(5) . . . . ?
C59 C60 C61 F19 -177.9(3) . . . . ?
F18 C60 C61 C62 -177.9(3) . . . . ?
C59 C60 C61 C62 2.1(5) . . . . ?
F19 C61 C62 F20 -1.2(4) . . . . ?
C60 C61 C62 F20 178.8(3) . . . . ?
F19 C61 C62 C57 -178.2(3) . . . . ?
C60 C61 C62 C57 1.9(5) . . . . ?
C58 C57 C62 F20 177.9(3) . . . . ?
B1 C57 C62 F20 0.6(4) . . . . ?
C58 C57 C62 C61 -5.3(5) . . . . ?
B1 C57 C62 C61 177.4(3) . . . . ?
